data_7224561
loop_
_publ_author_name
'Li, Quan-Quan'
'Zhang, Wen-Qian'
'Ren, Chun-Yan'
'Fan, Yan-Ping'
'Li, Jian-Li'
'Liu, Ping'
'Wang, Yao-Yu'

_publ_section_title
;
 Reaction-determined assemblies of 0D to 3D complexes: structural
 diversities and luminescence properties
;
_journal_issue 19
_journal_name_full CrystEngComm
_journal_page_first 3358
_journal_paper_doi 10.1039/C6CE00273K
_journal_volume 18
_journal_year 2016
_chemical_formula_sum 'C29 H20 Ag2 N4 O12'
_chemical_formula_weight 832.23
_chemical_name_systematic
; 
 ? 
;
_space_group_IT_number 2
_symmetry_cell_setting triclinic
_symmetry_space_group_name_Hall '-P 1'
_symmetry_space_group_name_H-M 'P -1'
_atom_sites_solution_hydrogens geom
_atom_sites_solution_primary direct
_atom_sites_solution_secondary difmap
_audit_creation_method SHELXL-97
_audit_update_record
;
2015-12-25 deposited with the CCDC.
2016-03-09 downloaded from the CCDC.
;
_cell_angle_alpha 99.002(2)
_cell_angle_beta 93.161(2)
_cell_angle_gamma 110.610(2)
_cell_formula_units_Z 2
_cell_length_a 9.8097(14)
_cell_length_b 11.9458(17)
_cell_length_c 13.1508(19)
_cell_measurement_reflns_used 5997
_cell_measurement_temperature 296(2)
_cell_measurement_theta_max 28.27
_cell_measurement_theta_min 2.58
_cell_volume 1414.5(4)
_computing_cell_refinement 'Bruker SAINT'
_computing_data_collection 'Bruker APEX2'
_computing_data_reduction 'Bruker SAINT'
_computing_molecular_graphics 'Bruker SHELXTL'
_computing_publication_material 'Bruker SHELXTL'
_computing_structure_refinement 'SHELXL-97 (Sheldrick, 2008)'
_computing_structure_solution 'SHELXS-97 (Sheldrick, 2008)'
_diffrn_ambient_temperature 296(2)
_diffrn_measured_fraction_theta_full 0.974
_diffrn_measured_fraction_theta_max 0.974
_diffrn_measurement_device_type 'Bruker APEX-II CCD'
_diffrn_measurement_method '\f and \w scans'
_diffrn_radiation_monochromator graphite
_diffrn_radiation_source 'fine-focus sealed tube'
_diffrn_radiation_type MoK\a
_diffrn_radiation_wavelength 0.71073
_diffrn_reflns_av_R_equivalents 0.0176
_diffrn_reflns_av_sigmaI/netI 0.0346
_diffrn_reflns_limit_h_max 8
_diffrn_reflns_limit_h_min -11
_diffrn_reflns_limit_k_max 14
_diffrn_reflns_limit_k_min -14
_diffrn_reflns_limit_l_max 13
_diffrn_reflns_limit_l_min -15
_diffrn_reflns_number 6944
_diffrn_reflns_theta_full 25.10
_diffrn_reflns_theta_max 25.10
_diffrn_reflns_theta_min 1.58
_exptl_absorpt_coefficient_mu 1.461
_exptl_absorpt_correction_T_max 0.7587
_exptl_absorpt_correction_T_min 0.7393
_exptl_absorpt_correction_type multi-scan
_exptl_absorpt_process_details SADABS
_exptl_crystal_colour yellow
_exptl_crystal_density_diffrn 1.954
_exptl_crystal_density_method 'not measured'
_exptl_crystal_description columnar
_exptl_crystal_F_000 824
_exptl_crystal_size_max 0.22
_exptl_crystal_size_mid 0.21
_exptl_crystal_size_min 0.20
_refine_diff_density_max 1.629
_refine_diff_density_min -0.752
_refine_diff_density_rms 0.179
_refine_ls_extinction_method none
_refine_ls_goodness_of_fit_ref 1.022
_refine_ls_hydrogen_treatment constr
_refine_ls_matrix_type full
_refine_ls_number_parameters 426
_refine_ls_number_reflns 4922
_refine_ls_number_restraints 0
_refine_ls_restrained_S_all 1.022
_refine_ls_R_factor_all 0.0517
_refine_ls_R_factor_gt 0.0466
_refine_ls_shift/su_max 0.016
_refine_ls_shift/su_mean 0.003
_refine_ls_structure_factor_coef Fsqd
_refine_ls_weighting_details 'calc w=1/[\s^2^(Fo^2^)+(0.1300P)^2^+3.0130P] where P=(Fo^2^+2Fc^2^)/3'
_refine_ls_weighting_scheme calc
_refine_ls_wR_factor_gt 0.1522
_refine_ls_wR_factor_ref 0.1727
_reflns_number_gt 4483
_reflns_number_total 4922
_reflns_threshold_expression >2sigma(I)
_cod_data_source_file c6ce00273k2.cif
_cod_data_source_block 7
_cod_depositor_comments
;
The following automatic conversions were performed:

'_symmetry_cell_setting' value 'Triclinic' changed to 'triclinic'
according to
/usr/data/users/saulius/crontab/automatic-downloads/rss-feeds/RSC/lib/dictionaries/cif_core.dic
dictionary named 'cif_core.dic' version 2.4.2 from 2011-04-26.

Automatic conversion script
Id: cif_fix_values 4268 2015-11-12 08:31:59Z antanas 

 Adding full bibliography for 7224556--7224565.cif.
;
_cod_original_sg_symbol_H-M 'P-1   '
_cod_database_code 7224561

loop_
_symmetry_equiv_pos_as_xyz
'x, y, z'
'-x, -y, -z'

loop_
_atom_site_label
_atom_site_type_symbol
_atom_site_fract_x
_atom_site_fract_y
_atom_site_fract_z
_atom_site_U_iso_or_equiv
_atom_site_adp_type
_atom_site_occupancy
_atom_site_symmetry_multiplicity
_atom_site_calc_flag
_atom_site_refinement_flags
Ag1 Ag 0.44050(4) 0.83078(4) 0.59942(3) 0.04118(19) Uani 1 1 d .
Ag2 Ag 0.73764(5) 0.96647(4) 0.53407(3) 0.04052(19) Uani 1 1 d .
C1 C 0.5649(4) 0.7499(4) 0.3747(3) 0.0204(8) Uani 1 1 d .
C2 C 0.5077(4) 0.6503(4) 0.2802(3) 0.0201(8) Uani 1 1 d .
C3 C 0.3646(5) 0.6225(4) 0.2338(3) 0.0248(9) Uani 1 1 d .
H3 H 0.3081 0.6657 0.2609 0.030 Uiso 1 1 calc R
C4 C 0.3078(5) 0.5302(4) 0.1472(3) 0.0265(9) Uani 1 1 d .
C5 C 0.3895(5) 0.4621(4) 0.1092(3) 0.0272(9) Uani 1 1 d .
H5 H 0.3496 0.3968 0.0541 0.033 Uiso 1 1 calc R
C6 C 0.5318(5) 0.4934(4) 0.1553(3) 0.0221(8) Uani 1 1 d .
C7 C 0.5942(4) 0.5893(4) 0.2394(3) 0.0206(8) Uani 1 1 d .
C8 C 0.1626(5) 0.5082(5) 0.0891(4) 0.0343(11) Uani 1 1 d .
C9 C 0.7485(4) 0.6269(4) 0.2907(3) 0.0204(8) Uani 1 1 d .
C10 C 0.8684(5) 0.7185(4) 0.2629(3) 0.0219(8) Uani 1 1 d .
C11 C 1.0075(5) 0.7588(4) 0.3164(4) 0.0257(9) Uani 1 1 d .
H11 H 1.0847 0.8186 0.2954 0.031 Uiso 1 1 calc R
C12 C 1.0318(5) 0.7098(4) 0.4016(3) 0.0245(9) Uani 1 1 d .
C13 C 0.9152(4) 0.6204(4) 0.4307(3) 0.0229(9) Uani 1 1 d .
H13 H 0.9303 0.5877 0.4881 0.027 Uiso 1 1 calc R
C14 C 0.7765(5) 0.5786(4) 0.3764(3) 0.0221(8) Uani 1 1 d .
C15 C 0.6560(5) 0.4755(4) 0.4079(4) 0.0256(9) Uani 1 1 d .
C16 C 1.1819(5) 0.7566(4) 0.4643(4) 0.0281(10) Uani 1 1 d .
C17 C 0.6013(7) 1.0469(5) 0.7815(4) 0.0427(13) Uani 1 1 d .
H17 H 0.5639 1.0886 0.7404 0.051 Uiso 1 1 calc R
C18 C 0.6821(9) 1.1103(6) 0.8748(5) 0.0586(18) Uani 1 1 d .
H18 H 0.6969 1.1921 0.8965 0.070 Uiso 1 1 calc R
C19 C 0.7418(7) 1.0497(6) 0.9367(5) 0.0492(14) Uani 1 1 d .
C20 C 0.7048(7) 0.9282(6) 0.9031(4) 0.0502(15) Uani 1 1 d .
H20 H 0.7337 0.8825 0.9449 0.060 Uiso 1 1 calc R
C21 C 0.6254(6) 0.8722(5) 0.8081(4) 0.0404(12) Uani 1 1 d .
H21 H 0.6071 0.7899 0.7858 0.048 Uiso 1 1 calc R
C22 C 0.8366(8) 1.1191(7) 1.0377(5) 0.0586(17) Uani 1 1 d .
H22A H 0.8837 1.0685 1.0638 0.070 Uiso 1 1 calc R
H22B H 0.9130 1.1912 1.0244 0.070 Uiso 1 1 calc R
C23 C 0.7523(8) 1.1567(7) 1.1189(5) 0.0586(17) Uani 1 1 d .
H23A H 0.6897 1.0848 1.1422 0.070 Uiso 1 1 calc R
H23B H 0.6893 1.1926 1.0882 0.070 Uiso 1 1 calc R
C24 C 0.8502(7) 1.2488(6) 1.2138(4) 0.0444(13) Uani 1 1 d .
H24A H 0.9131 1.3203 1.1900 0.053 Uiso 1 1 calc R
H24B H 0.7878 1.2742 1.2594 0.053 Uiso 1 1 calc R
C25 C 0.9440(6) 1.2024(5) 1.2747(4) 0.0335(11) Uani 1 1 d .
C26 C 1.0910(6) 1.2672(5) 1.3051(4) 0.0408(12) Uani 1 1 d .
H26 H 1.1344 1.3435 1.2878 0.049 Uiso 1 1 calc R
C27 C 1.1754(6) 1.2207(5) 1.3611(4) 0.0386(11) Uani 1 1 d .
H27 H 1.2748 1.2663 1.3794 0.046 Uiso 1 1 calc R
C28 C 0.9747(6) 1.0501(5) 1.3624(4) 0.0347(11) Uani 1 1 d .
H28 H 0.9326 0.9756 1.3829 0.042 Uiso 1 1 calc R
C29 C 0.8880(6) 1.0907(5) 1.3065(4) 0.0364(11) Uani 1 1 d .
H29 H 0.7890 1.0431 1.2890 0.044 Uiso 1 1 calc R
N1 N 0.5732(5) 0.9295(4) 0.7463(3) 0.0334(9) Uani 1 1 d .
N2 N 1.1194(5) 1.1131(4) 1.3896(3) 0.0333(9) Uani 1 1 d .
N3 N 0.6132(5) 0.4208(4) 0.1103(4) 0.0361(10) Uani 1 1 d .
N4 N 0.8498(5) 0.7753(4) 0.1729(3) 0.0335(9) Uani 1 1 d .
O1 O 0.5296(4) 0.7189(3) 0.4601(2) 0.0323(7) Uani 1 1 d .
O2 O 0.6392(4) 0.8540(3) 0.3644(3) 0.0410(9) Uani 1 1 d .
O3 O 0.1018(5) 0.5823(4) 0.1193(4) 0.0593(13) Uani 1 1 d .
H3A H 0.0287 0.5687 0.0788 0.089 Uiso 1 1 calc R
O4 O 0.1093(5) 0.4222(4) 0.0166(4) 0.0551(12) Uani 1 1 d .
O5 O 0.5487(6) 0.3298(5) 0.0451(4) 0.0707(15) Uani 1 1 d .
O6 O 0.7444(5) 0.4547(5) 0.1376(4) 0.0620(13) Uani 1 1 d .
O7 O 0.7314(5) 0.7435(5) 0.1237(4) 0.0589(12) Uani 1 1 d .
O8 O 0.9585(5) 0.8556(5) 0.1529(4) 0.0720(16) Uani 1 1 d .
O9 O 1.2814(4) 0.8497(3) 0.4453(3) 0.0389(8) Uani 1 1 d .
O10 O 1.2002(4) 0.6995(3) 0.5300(3) 0.0352(8) Uani 1 1 d .
O11 O 0.6569(4) 0.4870(3) 0.5084(2) 0.0304(7) Uani 1 1 d .
H11A H 0.5926 0.4275 0.5221 0.046 Uiso 1 1 calc R
O12 O 0.5701(4) 0.3922(3) 0.3453(3) 0.0378(8) Uani 1 1 d .

loop_
_atom_site_aniso_label
_atom_site_aniso_U_11
_atom_site_aniso_U_22
_atom_site_aniso_U_33
_atom_site_aniso_U_23
_atom_site_aniso_U_13
_atom_site_aniso_U_12
Ag1 0.0304(3) 0.0474(3) 0.0328(3) -0.00902(19) -0.01271(18) 0.0078(2)
Ag2 0.0414(3) 0.0318(3) 0.0425(3) 0.00141(19) -0.0030(2) 0.0099(2)
C1 0.0131(18) 0.023(2) 0.024(2) 0.0026(16) -0.0028(15) 0.0053(16)
C2 0.018(2) 0.0207(19) 0.0181(19) 0.0059(15) -0.0005(15) 0.0022(16)
C3 0.017(2) 0.031(2) 0.025(2) 0.0038(18) 0.0001(17) 0.0082(17)
C4 0.019(2) 0.028(2) 0.026(2) 0.0031(17) -0.0034(17) 0.0037(17)
C5 0.025(2) 0.028(2) 0.023(2) -0.0015(17) -0.0098(17) 0.0063(18)
C6 0.024(2) 0.024(2) 0.019(2) 0.0053(16) -0.0004(16) 0.0104(17)
C7 0.018(2) 0.024(2) 0.0184(19) 0.0084(16) -0.0019(15) 0.0045(16)
C8 0.023(2) 0.039(3) 0.034(3) -0.002(2) -0.0075(19) 0.008(2)
C9 0.0156(19) 0.024(2) 0.021(2) 0.0024(16) -0.0005(15) 0.0082(16)
C10 0.020(2) 0.023(2) 0.020(2) 0.0040(16) -0.0011(16) 0.0054(16)
C11 0.019(2) 0.026(2) 0.029(2) 0.0058(17) 0.0018(17) 0.0042(17)
C12 0.019(2) 0.023(2) 0.030(2) 0.0015(17) -0.0010(17) 0.0086(17)
C13 0.022(2) 0.026(2) 0.023(2) 0.0054(17) -0.0007(17) 0.0116(18)
C14 0.021(2) 0.023(2) 0.024(2) 0.0030(16) 0.0017(16) 0.0098(17)
C15 0.023(2) 0.023(2) 0.031(2) 0.0074(18) -0.0025(18) 0.0101(18)
C16 0.018(2) 0.028(2) 0.036(2) -0.0027(19) 0.0012(18) 0.0100(18)
C17 0.056(3) 0.033(3) 0.032(3) 0.000(2) -0.008(2) 0.012(2)
C18 0.088(5) 0.033(3) 0.043(3) 0.001(2) -0.015(3) 0.014(3)
C19 0.054(4) 0.053(3) 0.037(3) 0.004(3) -0.003(3) 0.018(3)
C20 0.062(4) 0.051(3) 0.033(3) 0.002(2) -0.014(3) 0.021(3)
C21 0.049(3) 0.033(3) 0.034(3) -0.003(2) -0.003(2) 0.014(2)
C22 0.048(4) 0.067(4) 0.048(4) -0.002(3) -0.002(3) 0.013(3)
C23 0.054(4) 0.081(5) 0.044(3) 0.013(3) -0.004(3) 0.030(4)
C24 0.058(4) 0.052(3) 0.029(3) 0.004(2) -0.003(2) 0.028(3)
C25 0.042(3) 0.038(3) 0.020(2) -0.0016(19) 0.0051(19) 0.016(2)
C26 0.045(3) 0.033(3) 0.038(3) 0.009(2) 0.004(2) 0.006(2)
C27 0.035(3) 0.031(2) 0.041(3) 0.001(2) 0.000(2) 0.004(2)
C28 0.029(2) 0.034(3) 0.037(3) 0.007(2) 0.004(2) 0.007(2)
C29 0.033(3) 0.039(3) 0.031(2) 0.004(2) 0.002(2) 0.007(2)
N1 0.027(2) 0.040(2) 0.025(2) 0.0000(17) -0.0047(16) 0.0051(17)
N2 0.031(2) 0.033(2) 0.034(2) 0.0013(17) 0.0000(17) 0.0116(18)
N3 0.038(2) 0.035(2) 0.036(2) 0.0018(19) -0.0008(19) 0.0171(19)
N4 0.031(2) 0.034(2) 0.032(2) 0.0067(17) -0.0011(18) 0.0083(18)
O1 0.0399(19) 0.0284(16) 0.0214(16) 0.0039(13) 0.0052(13) 0.0041(14)
O2 0.050(2) 0.0246(18) 0.0312(18) 0.0035(14) -0.0023(16) -0.0052(16)
O3 0.035(2) 0.073(3) 0.064(3) -0.021(2) -0.029(2) 0.032(2)
O4 0.039(2) 0.053(2) 0.061(3) -0.018(2) -0.032(2) 0.0195(19)
O5 0.068(3) 0.059(3) 0.076(3) -0.030(3) -0.017(3) 0.034(3)
O6 0.042(3) 0.064(3) 0.075(3) -0.009(2) 0.000(2) 0.024(2)
O7 0.042(2) 0.075(3) 0.052(3) 0.033(2) -0.011(2) 0.005(2)
O8 0.040(2) 0.095(4) 0.073(3) 0.056(3) 0.005(2) -0.002(2)
O9 0.0173(16) 0.0289(17) 0.064(2) 0.0074(16) -0.0021(15) 0.0021(14)
O10 0.0231(16) 0.046(2) 0.0318(18) 0.0094(15) -0.0088(13) 0.0084(15)
O11 0.0322(18) 0.0292(17) 0.0242(16) 0.0057(13) 0.0057(13) 0.0037(14)
O12 0.0322(19) 0.0340(18) 0.0319(18) 0.0096(15) -0.0088(15) -0.0062(15)

loop_
_atom_type_symbol
_atom_type_description
_atom_type_scat_dispersion_real
_atom_type_scat_dispersion_imag
_atom_type_scat_source
C C 0.0033 0.0016 'International Tables Vol C Tables 4.2.6.8 and 6.1.1.4'
H H 0.0000 0.0000 'International Tables Vol C Tables 4.2.6.8 and 6.1.1.4'
N N 0.0061 0.0033 'International Tables Vol C Tables 4.2.6.8 and 6.1.1.4'
O O 0.0106 0.0060 'International Tables Vol C Tables 4.2.6.8 and 6.1.1.4'
Ag Ag -0.8971 1.1015 'International Tables Vol C Tables 4.2.6.8 and 6.1.1.4'

loop_
_geom_angle_atom_site_label_1
_geom_angle_atom_site_label_2
_geom_angle_atom_site_label_3
_geom_angle
_geom_angle_site_symmetry_1
_geom_angle_site_symmetry_3
N1 Ag1 O10 141.57(14) . 1_455
N1 Ag1 O1 123.08(14) . .
O10 Ag1 O1 87.59(12) 1_455 .
N1 Ag1 O9 143.62(15) . 1_455
O10 Ag1 O9 52.57(11) 1_455 1_455
O1 Ag1 O9 82.60(12) . 1_455
N1 Ag1 Ag2 76.80(11) . .
O10 Ag1 Ag2 141.59(9) 1_455 .
O1 Ag1 Ag2 62.76(8) . .
O9 Ag1 Ag2 97.23(8) 1_455 .
N2 Ag2 O9 135.05(14) 2_777 2_776
N2 Ag2 O2 110.76(15) 2_777 .
O9 Ag2 O2 110.93(14) 2_776 .
N2 Ag2 Ag1 101.77(11) 2_777 .
O9 Ag2 Ag1 96.81(9) 2_776 .
O2 Ag2 Ag1 86.45(9) . .
O2 C1 O1 124.9(4) . .
O2 C1 C2 119.2(4) . .
O1 C1 C2 115.9(4) . .
C7 C2 C3 120.9(4) . .
C7 C2 C1 121.0(4) . .
C3 C2 C1 118.0(4) . .
C4 C3 C2 119.5(4) . .
C4 C3 H3 120.2 . .
C2 C3 H3 120.2 . .
C5 C4 C3 120.3(4) . .
C5 C4 C8 118.9(4) . .
C3 C4 C8 120.6(4) . .
C6 C5 C4 118.7(4) . .
C6 C5 H5 120.7 . .
C4 C5 H5 120.7 . .
C5 C6 C7 122.2(4) . .
C5 C6 N3 116.1(4) . .
C7 C6 N3 121.7(4) . .
C2 C7 C6 118.1(4) . .
C2 C7 C9 118.1(4) . .
C6 C7 C9 123.8(4) . .
O4 C8 O3 123.6(5) . .
O4 C8 C4 120.2(5) . .
O3 C8 C4 116.2(4) . .
C14 C9 C10 116.6(4) . .
C14 C9 C7 120.2(4) . .
C10 C9 C7 123.0(4) . .
C11 C10 C9 122.2(4) . .
C11 C10 N4 117.2(4) . .
C9 C10 N4 120.6(4) . .
C10 C11 C12 120.0(4) . .
C10 C11 H11 120.0 . .
C12 C11 H11 120.0 . .
C13 C12 C11 118.8(4) . .
C13 C12 C16 120.3(4) . .
C11 C12 C16 120.9(4) . .
C12 C13 C14 121.4(4) . .
C12 C13 H13 119.3 . .
C14 C13 H13 119.3 . .
C13 C14 C9 121.1(4) . .
C13 C14 C15 118.9(4) . .
C9 C14 C15 119.9(4) . .
O12 C15 O11 125.0(4) . .
O12 C15 C14 122.3(4) . .
O11 C15 C14 112.7(4) . .
O10 C16 O9 123.6(4) . .
O10 C16 C12 117.2(4) . .
O9 C16 C12 119.2(4) . .
N1 C17 C18 123.9(6) . .
N1 C17 H17 118.0 . .
C18 C17 H17 118.0 . .
C17 C18 C19 118.8(6) . .
C17 C18 H18 120.6 . .
C19 C18 H18 120.6 . .
C20 C19 C18 116.6(6) . .
C20 C19 C22 123.6(6) . .
C18 C19 C22 119.7(6) . .
C19 C20 C21 120.6(6) . .
C19 C20 H20 119.7 . .
C21 C20 H20 119.7 . .
N1 C21 C20 123.4(5) . .
N1 C21 H21 118.3 . .
C20 C21 H21 118.3 . .
C23 C22 C19 113.2(6) . .
C23 C22 H22A 108.9 . .
C19 C22 H22A 108.9 . .
C23 C22 H22B 108.9 . .
C19 C22 H22B 108.9 . .
H22A C22 H22B 107.8 . .
C22 C23 C24 113.7(6) . .
C22 C23 H23A 108.8 . .
C24 C23 H23A 108.8 . .
C22 C23 H23B 108.8 . .
C24 C23 H23B 108.8 . .
H23A C23 H23B 107.7 . .
C25 C24 C23 115.0(5) . .
C25 C24 H24A 108.5 . .
C23 C24 H24A 108.5 . .
C25 C24 H24B 108.5 . .
C23 C24 H24B 108.5 . .
H24A C24 H24B 107.5 . .
C26 C25 C29 115.4(5) . .
C26 C25 C24 122.6(5) . .
C29 C25 C24 122.1(5) . .
C25 C26 C27 121.0(5) . .
C25 C26 H26 119.5 . .
C27 C26 H26 119.5 . .
N2 C27 C26 122.4(5) . .
N2 C27 H27 118.8 . .
C26 C27 H27 118.8 . .
N2 C28 C29 122.8(5) . .
N2 C28 H28 118.6 . .
C29 C28 H28 118.6 . .
C28 C29 C25 121.3(5) . .
C28 C29 H29 119.3 . .
C25 C29 H29 119.3 . .
C17 N1 C21 116.3(4) . .
C17 N1 Ag1 123.0(4) . .
C21 N1 Ag1 120.6(3) . .
C27 N2 C28 117.1(5) . .
C27 N2 Ag2 121.2(4) . 2_777
C28 N2 Ag2 121.5(3) . 2_777
O5 N3 O6 122.3(5) . .
O5 N3 C6 119.0(5) . .
O6 N3 C6 118.7(4) . .
O7 N4 O8 122.6(5) . .
O7 N4 C10 119.9(4) . .
O8 N4 C10 117.5(4) . .
C1 O1 Ag1 126.7(3) . .
C1 O2 Ag2 106.2(3) . .
C8 O3 H3A 109.5 . .
C16 O9 Ag2 122.7(3) . 2_776
C16 O9 Ag1 86.1(3) . 1_655
Ag2 O9 Ag1 111.81(15) 2_776 1_655
C16 O10 Ag1 97.4(3) . 1_655
C15 O11 H11A 109.5 . .

loop_
_geom_bond_atom_site_label_1
_geom_bond_atom_site_label_2
_geom_bond_distance
_geom_bond_site_symmetry_2
Ag1 N1 2.178(4) .
Ag1 O10 2.358(3) 1_455
Ag1 O1 2.477(3) .
Ag1 O9 2.577(4) 1_455
Ag1 Ag2 3.0411(7) .
Ag2 N2 2.228(4) 2_777
Ag2 O9 2.244(4) 2_776
Ag2 O2 2.373(4) .
C1 O2 1.234(6) .
C1 O1 1.266(5) .
C1 C2 1.505(6) .
C2 C7 1.380(6) .
C2 C3 1.403(6) .
C3 C4 1.389(6) .
C3 H3 0.9300 .
C4 C5 1.389(7) .
C4 C8 1.494(6) .
C5 C6 1.387(6) .
C5 H5 0.9300 .
C6 C7 1.394(6) .
C6 N3 1.456(6) .
C7 C9 1.504(6) .
C8 O4 1.224(7) .
C8 O3 1.260(7) .
C9 C14 1.400(6) .
C9 C10 1.407(6) .
C10 C11 1.384(6) .
C10 N4 1.487(6) .
C11 C12 1.388(6) .
C11 H11 0.9300 .
C12 C13 1.383(6) .
C12 C16 1.518(6) .
C13 C14 1.383(6) .
C13 H13 0.9300 .
C14 C15 1.508(6) .
C15 O12 1.207(6) .
C15 O11 1.306(6) .
C16 O10 1.223(6) .
C16 O9 1.266(6) .
C17 N1 1.330(7) .
C17 C18 1.374(8) .
C17 H17 0.9300 .
C18 C19 1.400(9) .
C18 H18 0.9300 .
C19 C20 1.358(9) .
C19 C22 1.514(9) .
C20 C21 1.371(8) .
C20 H20 0.9300 .
C21 N1 1.328(7) .
C21 H21 0.9300 .
C22 C23 1.496(10) .
C22 H22A 0.9700 .
C22 H22B 0.9700 .
C23 C24 1.544(9) .
C23 H23A 0.9700 .
C23 H23B 0.9700 .
C24 C25 1.488(8) .
C24 H24A 0.9700 .
C24 H24B 0.9700 .
C25 C26 1.375(8) .
C25 C29 1.393(8) .
C26 C27 1.387(8) .
C26 H26 0.9300 .
C27 N2 1.330(7) .
C27 H27 0.9300 .
C28 N2 1.348(7) .
C28 C29 1.353(8) .
C28 H28 0.9300 .
C29 H29 0.9300 .
N2 Ag2 2.228(4) 2_777
N3 O5 1.216(7) .
N3 O6 1.219(7) .
N4 O7 1.201(6) .
N4 O8 1.231(6) .
O3 H3A 0.8200 .
O9 Ag2 2.244(4) 2_776
O9 Ag1 2.577(4) 1_655
O10 Ag1 2.358(3) 1_655
O11 H11A 0.8200 .

loop_
_geom_torsion_atom_site_label_1
_geom_torsion_atom_site_label_2
_geom_torsion_atom_site_label_3
_geom_torsion_atom_site_label_4
_geom_torsion
_geom_torsion_site_symmetry_1
_geom_torsion_site_symmetry_4
N1 Ag1 Ag2 N2 62.26(17) . 2_777
O10 Ag1 Ag2 N2 -119.95(18) 1_455 2_777
O1 Ag1 Ag2 N2 -76.45(14) . 2_777
O9 Ag1 Ag2 N2 -154.25(14) 1_455 2_777
N1 Ag1 Ag2 O9 -76.59(16) . 2_776
O10 Ag1 Ag2 O9 101.21(18) 1_455 2_776
O1 Ag1 Ag2 O9 144.70(14) . 2_776
O9 Ag1 Ag2 O9 66.90(16) 1_455 2_776
N1 Ag1 Ag2 O2 172.73(15) . .
O10 Ag1 Ag2 O2 -9.47(18) 1_455 .
O1 Ag1 Ag2 O2 34.03(13) . .
O9 Ag1 Ag2 O2 -43.77(13) 1_455 .
O2 C1 C2 C7 83.4(5) . .
O1 C1 C2 C7 -97.6(5) . .
O2 C1 C2 C3 -95.6(5) . .
O1 C1 C2 C3 83.4(5) . .
C7 C2 C3 C4 1.7(6) . .
C1 C2 C3 C4 -179.3(4) . .
C2 C3 C4 C5 2.8(7) . .
C2 C3 C4 C8 -173.0(4) . .
C3 C4 C5 C6 -4.2(7) . .
C8 C4 C5 C6 171.6(4) . .
C4 C5 C6 C7 1.2(6) . .
C4 C5 C6 N3 -178.4(4) . .
C3 C2 C7 C6 -4.5(6) . .
C1 C2 C7 C6 176.5(4) . .
C3 C2 C7 C9 177.8(4) . .
C1 C2 C7 C9 -1.2(6) . .
C5 C6 C7 C2 3.1(6) . .
N3 C6 C7 C2 -177.3(4) . .
C5 C6 C7 C9 -179.3(4) . .
N3 C6 C7 C9 0.3(6) . .
C5 C4 C8 O4 8.5(8) . .
C3 C4 C8 O4 -175.7(5) . .
C5 C4 C8 O3 -171.4(5) . .
C3 C4 C8 O3 4.5(7) . .
C2 C7 C9 C14 84.9(5) . .
C6 C7 C9 C14 -92.6(5) . .
C2 C7 C9 C10 -89.0(5) . .
C6 C7 C9 C10 93.4(5) . .
C14 C9 C10 C11 0.5(6) . .
C7 C9 C10 C11 174.7(4) . .
C14 C9 C10 N4 179.9(4) . .
C7 C9 C10 N4 -5.9(6) . .
C9 C10 C11 C12 -1.0(7) . .
N4 C10 C11 C12 179.6(4) . .
C10 C11 C12 C13 0.4(6) . .
C10 C11 C12 C16 -177.2(4) . .
C11 C12 C13 C14 0.7(6) . .
C16 C12 C13 C14 178.3(4) . .
C12 C13 C14 C9 -1.2(6) . .
C12 C13 C14 C15 176.2(4) . .
C10 C9 C14 C13 0.5(6) . .
C7 C9 C14 C13 -173.8(4) . .
C10 C9 C14 C15 -176.8(4) . .
C7 C9 C14 C15 8.8(6) . .
C13 C14 C15 O12 -137.1(5) . .
C9 C14 C15 O12 40.2(6) . .
C13 C14 C15 O11 42.4(5) . .
C9 C14 C15 O11 -140.2(4) . .
C13 C12 C16 O10 11.3(6) . .
C11 C12 C16 O10 -171.2(4) . .
C13 C12 C16 O9 -170.0(4) . .
C11 C12 C16 O9 7.5(6) . .
N1 C17 C18 C19 1.3(11) . .
C17 C18 C19 C20 -5.2(11) . .
C17 C18 C19 C22 177.4(7) . .
C18 C19 C20 C21 6.4(11) . .
C22 C19 C20 C21 -176.3(6) . .
C19 C20 C21 N1 -3.8(11) . .
C20 C19 C22 C23 -107.7(9) . .
C18 C19 C22 C23 69.5(9) . .
C19 C22 C23 C24 -168.4(6) . .
C22 C23 C24 C25 -63.6(8) . .
C23 C24 C25 C26 132.3(6) . .
C23 C24 C25 C29 -48.8(7) . .
C29 C25 C26 C27 1.6(8) . .
C24 C25 C26 C27 -179.4(5) . .
C25 C26 C27 N2 -1.1(9) . .
N2 C28 C29 C25 -0.9(8) . .
C26 C25 C29 C28 -0.7(7) . .
C24 C25 C29 C28 -179.7(5) . .
C18 C17 N1 C21 1.5(9) . .
C18 C17 N1 Ag1 178.6(6) . .
C20 C21 N1 C17 -0.3(9) . .
C20 C21 N1 Ag1 -177.5(5) . .
O10 Ag1 N1 C17 -98.1(5) 1_455 .
O1 Ag1 N1 C17 124.2(4) . .
O9 Ag1 N1 C17 -4.5(6) 1_455 .
Ag2 Ag1 N1 C17 79.7(4) . .
O10 Ag1 N1 C21 78.9(5) 1_455 .
O1 Ag1 N1 C21 -58.9(4) . .
O9 Ag1 N1 C21 172.4(4) 1_455 .
Ag2 Ag1 N1 C21 -103.3(4) . .
C26 C27 N2 C28 -0.6(8) . .
C26 C27 N2 Ag2 174.0(4) . 2_777
C29 C28 N2 C27 1.5(8) . .
C29 C28 N2 Ag2 -173.0(4) . 2_777
C5 C6 N3 O5 -8.7(7) . .
C7 C6 N3 O5 171.6(5) . .
C5 C6 N3 O6 169.6(5) . .
C7 C6 N3 O6 -10.0(7) . .
C11 C10 N4 O7 179.8(5) . .
C9 C10 N4 O7 0.5(7) . .
C11 C10 N4 O8 -1.2(7) . .
C9 C10 N4 O8 179.5(5) . .
O2 C1 O1 Ag1 43.7(6) . .
C2 C1 O1 Ag1 -135.2(3) . .
N1 Ag1 O1 C1 -107.5(4) . .
O10 Ag1 O1 C1 97.2(4) 1_455 .
O9 Ag1 O1 C1 44.6(3) 1_455 .
Ag2 Ag1 O1 C1 -57.5(3) . .
O1 C1 O2 Ag2 11.3(6) . .
C2 C1 O2 Ag2 -169.9(3) . .
N2 Ag2 O2 C1 61.3(4) 2_777 .
O9 Ag2 O2 C1 -135.9(3) 2_776 .
Ag1 Ag2 O2 C1 -39.9(3) . .
O10 C16 O9 Ag2 -118.5(4) . 2_776
C12 C16 O9 Ag2 62.9(5) . 2_776
O10 C16 O9 Ag1 -5.0(5) . 1_655
C12 C16 O9 Ag1 176.4(4) . 1_655
O9 C16 O10 Ag1 5.5(5) . 1_655
C12 C16 O10 Ag1 -175.8(3) . 1_655
